data_4063142
loop_
_publ_author_name
'Fumihiro Hanasaka'
'Ken-ichi Fujita'
'Ryohei Yamaguchi'

_journal_name_full Organometallics
_journal_paper_doi 10.1021/om049918f
_journal_year 2004
_chemical_formula_moiety 'C23 H33 F6 Ir N4 O6 S2 '
_chemical_formula_sum 'C23 H33 F6 Ir N4 O6 S2'
_chemical_formula_weight 831.87
_space_group_IT_number 14
_symmetry_cell_setting monoclinic
_symmetry_space_group_name_Hall '-P 2ybc'
_symmetry_space_group_name_H-M 'P 1 21/c 1'
_cell_angle_alpha 90
_cell_angle_beta 91.865(9)
_cell_angle_gamma 90
_cell_formula_units_Z 4
_cell_length_a 9.055(2)
_cell_length_b 21.448(2)
_cell_length_c 16.176(1)
_cell_measurement_temperature 203.2
_cell_volume 3140.1(5)
_diffrn_ambient_temperature 203.2
_exptl_crystal_density_diffrn 1.759
_cod_original_sg_symbol_H-M 'P 21/c'
_cod_original_formula_sum 'C23 H33 F6 Ir N4 O6 S2 '
_cod_database_code 4063142

loop_
_symmetry_equiv_pos_as_xyz
'  +x,  +y,  +z'
'  -x,1/2+y,1/2-z'
'  -x,  -y,  -z'
'  +x,1/2-y,1/2+z'

loop_
_atom_site_label
_atom_site_fract_x
_atom_site_fract_y
_atom_site_fract_z
_atom_site_U_iso_or_equiv
_atom_site_occupancy
_atom_site_refinement_flags
_atom_site_adp_type
_atom_site_calc_flag
_atom_site_calc_attached_atom
Ir(1) 0.20850(2) 0.15799(1) 0.33705(1) 0.03076(6) 1.000 . Uani d ?
S(1) 0.3184(2) 0.05939(8) 0.6912(1) 0.0495(5) 1.000 . Uani d ?
S(2) 0.7346(4) 0.2293(1) 0.9912(1) 0.098(1) 1.000 . Uani d ?
F(1) 0.2281(7) 0.0041(3) 0.8223(3) 0.121(2) 1.000 . Uani d ?
F(2) 0.4342(7) 0.0498(3) 0.8404(3) 0.110(2) 1.000 . Uani d ?
F(3) 0.4154(6) -0.0367(3) 0.7748(3) 0.109(2) 1.000 . Uani d ?
F(4) 0.5919(7) 0.1260(3) 0.9854(4) 0.128(3) 1.000 . Uani d ?
F(5) 0.833(2) 0.1411(9) 1.030(1) 0.51(1) 1.000 . Uani d ?
F(6) 0.629(1) 0.1605(3) 1.1053(4) 0.174(4) 1.000 . Uani d ?
O(1) 0.4645(7) 0.0665(3) 0.6622(4) 0.106(3) 1.000 . Uani d ?
O(2) 0.2255(7) 0.0191(3) 0.6433(3) 0.081(2) 1.000 . Uani d ?
O(3) 0.2564(7) 0.1165(3) 0.7150(3) 0.092(2) 1.000 . Uani d ?
O(4) 0.760(1) 0.2248(5) 0.9151(4) 0.198(5) 1.000 . Uani d ?
O(5) 0.549(1) 0.2430(8) 1.004(1) 0.39(1) 1.000 . Uani d ?
O(6) 0.8036(7) 0.2646(3) 1.0524(3) 0.101(2) 1.000 . Uani d ?
N(1) 0.1942(6) 0.0958(2) 0.1652(3) 0.041(1) 1.000 . Uani d ?
N(2) 0.1837(5) 0.0269(2) 0.2599(3) 0.038(1) 1.000 . Uani d ?
N(3) 0.3752(6) 0.2051(2) 0.2763(3) 0.042(2) 1.000 . Uani d ?
N(4) 0.3815(6) 0.1119(3) 0.3961(3) 0.046(2) 1.000 . Uani d ?
C(1) 0.1964(6) 0.0889(3) 0.2491(3) 0.034(2) 1.000 . Uani d ?
C(2) 0.1754(7) -0.0053(3) 0.1855(4) 0.047(2) 1.000 . Uani d ?
C(3) 0.1822(8) 0.0386(3) 0.1265(4) 0.051(2) 1.000 . Uani d ?
C(4) 0.1759(7) -0.0054(3) 0.3393(4) 0.050(2) 1.000 . Uani d ?
C(5) 0.1969(8) 0.1544(3) 0.1204(4) 0.056(2) 1.000 . Uani d ?
C(6) 0.160(1) -0.0734(4) 0.1802(5) 0.079(3) 1.000 . Uani d ?
C(7) 0.187(1) 0.0330(4) 0.0346(5) 0.086(3) 1.000 . Uani d ?
C(8) 0.0348(6) 0.1480(3) 0.4246(3) 0.038(2) 1.000 . Uani d ?
C(9) 0.1294(7) 0.1991(3) 0.4530(3) 0.040(2) 1.000 . Uani d ?
C(10) 0.1292(7) 0.2458(3) 0.3927(3) 0.036(2) 1.000 . Uani d ?
C(11) 0.0319(7) 0.2252(3) 0.3232(3) 0.035(2) 1.000 . Uani d ?
C(12) -0.0286(6) 0.1665(3) 0.3451(4) 0.039(2) 1.000 . Uani d ?
C(13) -0.0056(7) 0.0940(3) 0.4773(4) 0.048(2) 1.000 . Uani d ?
C(14) 0.2120(9) 0.1997(3) 0.5348(4) 0.055(2) 1.000 . Uani d ?
C(15) 0.2092(8) 0.3068(3) 0.3969(4) 0.049(2) 1.000 . Uani d ?
C(16) -0.0113(7) 0.2651(3) 0.2498(4) 0.043(2) 1.000 . Uani d ?
C(17) -0.1455(8) 0.1313(4) 0.2966(4) 0.057(2) 1.000 . Uani d ?
C(18) 0.672(2) 0.1567(6) 1.0391(7) 0.142(5) 1.000 . Uani d ?
C(19) 0.353(1) 0.0175(4) 0.7875(5) 0.066(3) 1.000 . Uani d ?
C(20) 0.4816(7) 0.0971(3) 0.4349(4) 0.047(2) 1.000 . Uani d ?
C(21) 0.6067(8) 0.0789(4) 0.4864(5) 0.073(3) 1.000 . Uani d ?
C(22) 0.4598(7) 0.2386(3) 0.2556(4) 0.042(2) 1.000 . Uani d ?
C(23) 0.5705(8) 0.2839(3) 0.2317(4) 0.058(2) 1.000 . Uani d ?
H(1) 0.0857 -0.0280 0.3437 0.060 1.000 . Uiso c ?
H(2) 0.1813 0.0243 0.3846 0.060 1.000 . Uiso c ?
H(3) 0.2565 -0.0339 0.3476 0.060 1.000 . Uiso c ?
H(4) 0.0997 0.1668 0.1019 0.068 1.000 . Uiso c ?
H(5) 0.2358 0.1875 0.1558 0.068 1.000 . Uiso c ?
H(6) 0.2580 0.1521 0.0735 0.068 1.000 . Uiso c ?
H(7) 0.1530 -0.0918 0.2341 0.092 1.000 . Uiso c ?
H(8) 0.2417 -0.0922 0.1536 0.092 1.000 . Uiso c ?
H(9) 0.0712 -0.0847 0.1488 0.092 1.000 . Uiso c ?
H(10) 0.2168 0.0718 0.0101 0.098 1.000 . Uiso c ?
H(11) 0.0889 0.0237 0.0116 0.098 1.000 . Uiso c ?
H(12) 0.2517 0.0012 0.0181 0.098 1.000 . Uiso c ?
H(13) -0.1046 0.0823 0.4648 0.057 1.000 . Uiso c ?
H(14) 0.0052 0.1054 0.5337 0.057 1.000 . Uiso c ?
H(15) 0.0584 0.0599 0.4664 0.057 1.000 . Uiso c ?
H(16) 0.3011 0.1759 0.5306 0.066 1.000 . Uiso c ?
H(17) 0.1531 0.1816 0.5757 0.066 1.000 . Uiso c ?
H(18) 0.2369 0.2412 0.5497 0.066 1.000 . Uiso c ?
H(19) 0.2119 0.3210 0.4523 0.058 1.000 . Uiso c ?
H(20) 0.1579 0.3358 0.3624 0.058 1.000 . Uiso c ?
H(21) 0.3061 0.3009 0.3785 0.058 1.000 . Uiso c ?
H(22) 0.0176 0.3070 0.2603 0.051 1.000 . Uiso c ?
H(23) -0.1141 0.2629 0.2395 0.051 1.000 . Uiso c ?
H(24) 0.0389 0.2503 0.2024 0.051 1.000 . Uiso c ?
H(25) -0.2107 0.1118 0.3333 0.069 1.000 . Uiso c ?
H(26) -0.0990 0.0999 0.2643 0.069 1.000 . Uiso c ?
H(27) -0.1985 0.1588 0.2610 0.069 1.000 . Uiso c ?
H(28) 0.6155 0.3018 0.2792 0.069 1.000 . Uiso c ?
H(29) 0.5231 0.3158 0.1990 0.069 1.000 . Uiso c ?
H(30) 0.6422 0.2638 0.1995 0.069 1.000 . Uiso c ?
H(31) 0.6622 0.0485 0.4581 0.088 1.000 . Uiso c ?
H(32) 0.6665 0.1142 0.4982 0.088 1.000 . Uiso c ?
H(33) 0.5728 0.0617 0.5364 0.088 1.000 . Uiso c ?

loop_
_atom_site_aniso_label
_atom_site_aniso_U_11
_atom_site_aniso_U_22
_atom_site_aniso_U_33
_atom_site_aniso_U_12
_atom_site_aniso_U_13
_atom_site_aniso_U_23
Ir(1) 0.0360(1) 0.0332(1) 0.0232(1) -0.0021(1) 0.00231(7) 0.0007(1)
S(1) 0.069(1) 0.045(1) 0.0352(8) 0.0011(9) 0.0099(8) -0.0044(7)
S(2) 0.173(3) 0.077(2) 0.046(1) -0.053(2) 0.009(1) -0.004(1)
F(1) 0.136(5) 0.158(6) 0.069(3) -0.031(4) 0.033(4) 0.041(3)
F(2) 0.138(5) 0.122(5) 0.066(3) -0.024(4) -0.047(3) -0.004(3)
F(3) 0.127(5) 0.080(4) 0.116(5) 0.019(4) -0.033(4) 0.014(3)
F(4) 0.140(6) 0.120(5) 0.124(5) -0.058(4) 0.032(4) -0.045(4)
F(5) 0.40(2) 0.62(3) 0.49(2) 0.42(2) -0.29(2) -0.43(2)
F(6) 0.29(1) 0.125(6) 0.108(5) -0.083(6) 0.057(6) -0.009(5)
O(1) 0.085(4) 0.137(6) 0.098(5) -0.010(4) 0.047(4) 0.022(4)
O(2) 0.110(5) 0.067(4) 0.063(3) -0.009(4) -0.026(3) 0.001(3)
O(3) 0.145(6) 0.075(4) 0.056(3) 0.045(4) 0.005(4) -0.011(3)
O(4) 0.27(1) 0.27(1) 0.049(4) -0.19(1) 0.037(6) -0.018(6)
O(5) 0.19(1) 0.45(2) 0.52(2) 0.25(1) -0.21(1) -0.32(2)
O(6) 0.126(6) 0.111(5) 0.066(4) -0.050(4) 0.011(4) -0.029(4)
N(1) 0.060(3) 0.037(3) 0.026(3) -0.001(3) 0.005(2) 0.001(2)
N(2) 0.046(3) 0.030(3) 0.039(3) 0.004(2) -0.001(2) 0.005(2)
N(3) 0.043(3) 0.047(3) 0.035(3) -0.007(3) 0.009(2) -0.007(2)
N(4) 0.040(3) 0.064(4) 0.033(3) 0.002(3) -0.003(2) 0.005(3)
C(1) 0.027(3) 0.038(3) 0.036(3) -0.004(3) 0.002(2) 0.004(3)
C(2) 0.052(4) 0.040(4) 0.049(4) 0.002(3) 0.007(3) -0.011(3)
C(3) 0.067(5) 0.048(4) 0.038(4) 0.005(4) 0.009(3) -0.008(3)
C(4) 0.064(5) 0.038(4) 0.049(4) 0.002(3) -0.001(4) 0.016(3)
C(5) 0.081(5) 0.055(4) 0.030(3) -0.003(4) 0.001(3) 0.004(3)
C(6) 0.115(8) 0.047(5) 0.076(6) 0.004(5) 0.005(5) -0.015(4)
C(7) 0.149(9) 0.062(5) 0.045(4) -0.004(6) 0.005(5) -0.026(4)
C(8) 0.040(3) 0.041(4) 0.033(3) 0.002(3) 0.014(2) 0.004(3)
C(9) 0.059(4) 0.037(4) 0.024(3) 0.003(3) 0.007(3) -0.004(3)
C(10) 0.051(4) 0.030(3) 0.028(3) -0.001(3) 0.006(3) 0.003(2)
C(11) 0.043(3) 0.029(3) 0.034(3) 0.004(3) 0.009(3) -0.000(3)
C(12) 0.038(3) 0.037(4) 0.041(3) 0.006(3) 0.003(3) 0.003(3)
C(13) 0.056(4) 0.052(4) 0.037(4) -0.007(3) 0.012(3) 0.010(3)
C(14) 0.087(5) 0.049(4) 0.028(3) -0.008(4) -0.001(3) -0.002(3)
C(15) 0.073(5) 0.032(4) 0.041(4) -0.007(3) 0.010(3) -0.003(3)
C(16) 0.050(4) 0.041(4) 0.037(3) -0.002(3) -0.001(3) 0.005(3)
C(17) 0.045(4) 0.070(5) 0.055(4) -0.009(4) -0.001(3) 0.012(4)
C(18) 0.20(1) 0.16(1) 0.077(7) -0.12(1) 0.083(8) -0.076(8)
C(19) 0.079(6) 0.066(6) 0.054(5) 0.003(5) -0.011(4) 0.008(4)
C(20) 0.046(4) 0.061(5) 0.035(3) 0.004(3) 0.005(3) -0.002(3)
C(21) 0.040(4) 0.125(8) 0.054(5) 0.022(5) -0.006(3) 0.002(5)
C(22) 0.046(4) 0.044(4) 0.036(3) -0.005(3) 0.011(3) -0.006(3)
C(23) 0.053(4) 0.057(5) 0.066(5) -0.012(4) 0.014(4) 0.002(4)

loop_
_geom_bond_atom_site_label_1
_geom_bond_atom_site_label_2
_geom_bond_distance
_geom_bond_site_symmetry_1
_geom_bond_site_symmetry_2
_geom_bond_publ_flag
Ir(1) N(3) 2.088(7) . . ?
Ir(1) N(4) 2.060(7) . . ?
Ir(1) C(1) 2.055(8) . . ?
Ir(1) C(8) 2.161(7) . . ?
Ir(1) C(9) 2.213(7) . . ?
Ir(1) C(10) 2.217(8) . . ?
Ir(1) C(11) 2.160(7) . . ?
Ir(1) C(12) 2.163(8) . . ?
S(1) O(1) 1.426(8) . . ?
S(1) O(2) 1.418(7) . . ?
S(1) O(3) 1.407(7) . . ?
S(1) C(19) 1.82(1) . . ?
S(2) O(4) 1.263(9) . . ?
S(2) O(5) 1.73(2) . . ?
S(2) O(6) 1.380(7) . . ?
S(2) C(18) 1.84(2) . . ?
F(1) C(19) 1.31(1) . . ?
F(2) C(19) 1.31(1) . . ?
F(3) C(19) 1.31(1) . . ?
F(4) C(18) 1.30(1) . . ?
F(5) C(18) 1.50(2) . . ?
F(6) C(18) 1.16(1) . . ?
N(1) C(1) 1.364(9) . . ?
N(1) C(3) 1.38(1) . . ?
N(1) C(5) 1.45(1) . . ?
N(2) C(1) 1.347(9) . . ?
N(2) C(2) 1.39(1) . . ?
N(2) C(4) 1.46(1) . . ?
N(3) C(22) 1.111(9) . . ?
N(4) C(20) 1.13(1) . . ?
C(2) C(3) 1.34(1) . . ?
C(2) C(6) 1.47(1) . . ?
C(3) C(7) 1.49(1) . . ?
C(4) H(1) 0.95 . . no
C(4) H(2) 0.97 . . no
C(4) H(3) 0.96 . . no
C(5) H(4) 0.96 . . no
C(5) H(5) 0.97 . . no
C(5) H(6) 0.95 . . no
C(6) H(7) 0.96 . . no
C(6) H(8) 0.96 . . no
C(6) H(9) 0.97 . . no
C(7) H(10) 0.96 . . no
C(7) H(11) 0.97 . . no
C(7) H(12) 0.94 . . no
C(8) C(9) 1.46(1) . . ?
C(8) C(12) 1.45(1) . . ?
C(8) C(13) 1.49(1) . . ?
C(9) C(10) 1.40(1) . . ?
C(9) C(14) 1.50(1) . . ?
C(10) C(11) 1.47(1) . . ?
C(10) C(15) 1.50(1) . . ?
C(11) C(12) 1.42(1) . . ?
C(11) C(16) 1.50(1) . . ?
C(12) C(17) 1.50(1) . . ?
C(13) H(13) 0.95 . . no
C(13) H(14) 0.95 . . no
C(13) H(15) 0.95 . . no
C(14) H(16) 0.96 . . no
C(14) H(17) 0.95 . . no
C(14) H(18) 0.95 . . no
C(15) H(19) 0.95 . . no
C(15) H(20) 0.95 . . no
C(15) H(21) 0.94 . . no
C(16) H(22) 0.95 . . no
C(16) H(23) 0.94 . . no
C(16) H(24) 0.96 . . no
C(17) H(25) 0.95 . . no
C(17) H(26) 0.96 . . no
C(17) H(27) 0.94 . . no
C(20) C(21) 1.44(1) . . ?
C(21) H(31) 0.95 . . no
C(21) H(32) 0.95 . . no
C(21) H(33) 0.95 . . no
C(22) C(23) 1.46(1) . . ?
C(23) H(28) 0.94 . . no
C(23) H(29) 0.96 . . no
C(23) H(30) 0.95 . . no
